data_2240988
loop_
_publ_author_name
'Mac\'ias, Mario A.'
'Suescun, Leopoldo'
'Pandolfi, Enrique'
'Schapiro, Valeria'
'Tibhe, Gaurao D.'
'Mombr\'u, \'Alvaro W.'

_publ_section_title
;
 Crystal structure and absolute configuration of
 (3a<i>S</i>,4<i>S</i>,5<i>R</i>,7a<i>R</i>)-2,2,7-trimethyl-3a,4,5,7a-tetrahydro-1,3-benzodioxole-4,5-diol
;
_journal_issue 9
_journal_name_full 'Acta Crystallographica Section E'
_journal_page_first 1013
_journal_page_last 1016
_journal_paper_doi 10.1107/S2056989015014590
_journal_volume 71
_journal_year 2015
_chemical_formula_iupac 'C10 H16 O4'
_chemical_formula_moiety 'C10 H16 O4'
_chemical_formula_sum 'C10 H16 O4'
_chemical_formula_weight 200.23
_chemical_name_systematic
(3a<i>S</i>,4<i>S</i>,5<i>R</i>,7a<i>R</i>)-2,2,7-Trimethyl-3a,4,5,7a-tetrahydro-1,3-benzodioxole-4,5-diol
_space_group_crystal_system orthorhombic
_space_group_IT_number 19
_space_group_name_Hall 'P 2ac 2ab'
_space_group_name_H-M_alt 'P 21 21 21'
_symmetry_space_group_name_Hall 'P 2ac 2ab'
_symmetry_space_group_name_H-M 'P 21 21 21'
_atom_sites_solution_hydrogens mixed
_atom_sites_solution_primary direct
_atom_sites_solution_secondary difmap
_audit_creation_method SHELXL-2014
_cell_angle_alpha 90
_cell_angle_beta 90
_cell_angle_gamma 90
_cell_formula_units_Z 4
_cell_length_a 6.1230(13)
_cell_length_b 7.5163(17)
_cell_length_c 23.347(5)
_cell_measurement_temperature 293.15
_cell_measurement_theta_max 66.732
_cell_measurement_theta_min 3.786
_cell_volume 1074.5(4)
_computing_cell_refinement
;
SAINT (Bruker, 2013)
;
_computing_data_collection
;
APEX2 (Bruker, 2013)
;
_computing_data_reduction
;
SAINT (Bruker, 2013)
;
_computing_molecular_graphics
;
Mercury (Macrae <i>et al.</i>,  2008)
;
_computing_publication_material
;
SHELXL2014 (Sheldrick, 2015)
;
_computing_structure_refinement
;
SHELXL2014 (Sheldrick, 2015)
;
_computing_structure_solution
;
SHELXS97 (Sheldrick, 2008)
;
_diffrn_ambient_temperature 293.15
_diffrn_detector_area_resol_mean 10.4167
_diffrn_measured_fraction_theta_full 0.997
_diffrn_measured_fraction_theta_max 0.997
_diffrn_measurement_device_type 'Bruker D8 Venture/Photon 100 CMOS'
_diffrn_measurement_method '\p and \w scans'
_diffrn_radiation_monochromator
;
Helios X-ray optical focusing and monochromatization module
;
_diffrn_radiation_type CuK\a
_diffrn_radiation_wavelength 1.54178
_diffrn_reflns_av_R_equivalents 0.0295
_diffrn_reflns_limit_h_max 6
_diffrn_reflns_limit_h_min -7
_diffrn_reflns_limit_k_max 9
_diffrn_reflns_limit_k_min -9
_diffrn_reflns_limit_l_max 28
_diffrn_reflns_limit_l_min -28
_diffrn_reflns_number 29451
_diffrn_reflns_theta_full 67.679
_diffrn_reflns_theta_max 68.444
_diffrn_reflns_theta_min 3.786
_exptl_absorpt_coefficient_mu 0.791
_exptl_absorpt_correction_T_max 0.752
_exptl_absorpt_correction_T_min 0.643
_exptl_absorpt_correction_type multi-scan
_exptl_absorpt_process_details
;
(SADABS; Bruker, 2013)
;
_exptl_crystal_colour colorless
_exptl_crystal_density_diffrn 1.238
_exptl_crystal_density_method 'not measured'
_exptl_crystal_description parallelepiped
_exptl_crystal_F_000 432
_exptl_crystal_size_max 0.278
_exptl_crystal_size_mid 0.182
_exptl_crystal_size_min 0.140
_refine_diff_density_max 0.136
_refine_diff_density_min -0.113
_refine_ls_abs_structure_details
;
Flack <i>x</i> determined using 782 quotients
[(<i>I</i>^+^)-(<i>I</i>^-^)]/[(<i>I</i>^+^)+(<i>I</i>^-^)]
(Parsons <i>et al.</i>,  2013)
;
_refine_ls_abs_structure_Flack 0.01(3)
_refine_ls_extinction_coef 0.0063(9)
_refine_ls_extinction_expression Fc^*^=kFc[1+0.001xFc^2^\l^3^/sin(2\q)]^-1/4^
_refine_ls_extinction_method
;
SHELXL2014 (Sheldrick, 2015)
;
_refine_ls_goodness_of_fit_ref 1.176
_refine_ls_hydrogen_treatment mixed
_refine_ls_matrix_type full
_refine_ls_number_parameters 139
_refine_ls_number_reflns 1967
_refine_ls_number_restraints 0
_refine_ls_restrained_S_all 1.176
_refine_ls_R_factor_all 0.0295
_refine_ls_R_factor_gt 0.0294
_refine_ls_shift/su_max 0.000
_refine_ls_shift/su_mean 0.000
_refine_ls_structure_factor_coef Fsqd
_refine_ls_weighting_details 'w=1/[\s^2^(Fo^2^)+(0.0278P)^2^+0.2133P] where P=(Fo^2^+2Fc^2^)/3'
_refine_ls_weighting_scheme calc
_refine_ls_wR_factor_gt 0.0775
_refine_ls_wR_factor_ref 0.0776
_reflns_number_gt 1951
_reflns_number_total 1967
_reflns_threshold_expression I>2\s(I)
_cod_data_source_file gk2644sup1.cif
_cod_data_source_block I
_cod_original_sg_symbol_Hall ' P 2ac 2ab'
_cod_database_code 2240988
_cod_database_fobs_code 2240988
_shelx_space_group_comment
;
The symmetry employed for this shelxl refinement is uniquely defined
by the following loop, which should always be used as a source of
symmetry information in preference to the above space-group names.
They are only intended as comments.
;
_shelxl_version_number 2.014

loop_
_space_group_symop_operation_xyz
'x, y, z'
'x+1/2, -y+1/2, -z'
'-x, y+1/2, -z+1/2'
'-x+1/2, -y, z+1/2'

loop_
_atom_site_type_symbol
_atom_site_label
_atom_site_fract_x
_atom_site_fract_y
_atom_site_fract_z
_atom_site_U_iso_or_equiv
_atom_site_adp_type
_atom_site_calc_flag
_atom_site_occupancy
O O3 0.1718(2) 0.02424(17) 0.83031(6) 0.0431(4) Uani d 1
C C3A 0.2609(3) 0.1964(3) 0.81761(8) 0.0379(4) Uani d 1
H H3A 0.3868 0.1850 0.7919 0.045 Uiso calc 1
O O1 0.4078(3) 0.0973(2) 0.90222(7) 0.0562(5) Uani d 1
C C7A 0.3342(3) 0.2591(3) 0.87622(8) 0.0405(5) Uani d 1
H H7A 0.4583 0.3403 0.8719 0.049 Uiso calc 1
H H41 -0.026(5) 0.337(4) 0.7201(12) 0.066(9) Uiso d 1
H H51 -0.197(5) 0.545(4) 0.8006(10) 0.051(8) Uiso d 1
O O41 0.0349(3) 0.2538(2) 0.73585(6) 0.0499(4) Uani d 1
O O51 -0.2609(3) 0.4552(2) 0.80767(7) 0.0488(4) Uani d 1
C C7 0.1596(4) 0.3484(3) 0.91126(8) 0.0403(5) Uani d 1
C C6 -0.0366(3) 0.3793(3) 0.88973(8) 0.0415(5) Uani d 1
H H6 -0.1387 0.4344 0.9133 0.050 Uiso calc 1
C C23 0.4527(6) -0.1837(4) 0.85765(13) 0.0778(9) Uani d 1
H H23A 0.5376 -0.2248 0.8896 0.117 Uiso calc 1
H H23B 0.5475 -0.1307 0.8297 0.117 Uiso calc 1
H H23C 0.3769 -0.2824 0.8407 0.117 Uiso calc 1
C C2 0.2898(4) -0.0479(3) 0.87792(9) 0.0484(5) Uani d 1
C C4 0.0914(3) 0.3159(3) 0.79142(8) 0.0358(4) Uani d 1
H H4 0.1557 0.4347 0.7873 0.043 Uiso calc 1
C C5 -0.1064(3) 0.3320(2) 0.83012(9) 0.0370(4) Uani d 1
H H5 -0.1771 0.2152 0.8317 0.044 Uiso calc 1
C C71 0.2246(5) 0.3979(4) 0.97104(10) 0.0621(7) Uani d 1
H H71A 0.1042 0.4554 0.9898 0.093 Uiso calc 1
H H71B 0.3471 0.4775 0.9698 0.093 Uiso calc 1
H H71C 0.2639 0.2925 0.9919 0.093 Uiso calc 1
C C22 0.1246(6) -0.1199(4) 0.91968(12) 0.0762(9) Uani d 1
H H22A 0.1985 -0.1646 0.9530 0.114 Uiso calc 1
H H22B 0.0437 -0.2145 0.9019 0.114 Uiso calc 1
H H22C 0.0263 -0.0266 0.9308 0.114 Uiso calc 1

loop_
_atom_site_aniso_label
_atom_site_aniso_U_11
_atom_site_aniso_U_22
_atom_site_aniso_U_33
_atom_site_aniso_U_12
_atom_site_aniso_U_13
_atom_site_aniso_U_23
O3 0.0525(8) 0.0324(7) 0.0444(8) 0.0017(6) -0.0105(7) -0.0019(6)
C3A 0.0346(9) 0.0391(10) 0.0400(10) 0.0008(8) 0.0044(8) -0.0027(8)
O1 0.0621(10) 0.0478(9) 0.0587(9) 0.0118(8) -0.0243(8) -0.0051(7)
C7A 0.0353(9) 0.0407(10) 0.0455(10) -0.0020(9) -0.0032(9) -0.0026(9)
O41 0.0668(11) 0.0458(8) 0.0372(7) 0.0157(8) -0.0080(7) -0.0020(7)
O51 0.0369(8) 0.0452(9) 0.0643(10) 0.0056(7) 0.0024(7) 0.0124(7)
C7 0.0482(12) 0.0349(10) 0.0377(10) -0.0064(9) 0.0036(9) -0.0010(8)
C6 0.0428(11) 0.0414(11) 0.0405(10) 0.0022(9) 0.0124(9) 0.0014(9)
C23 0.083(2) 0.0651(17) 0.0857(19) 0.0354(16) -0.0191(16) -0.0160(15)
C2 0.0605(14) 0.0390(11) 0.0456(11) 0.0103(10) -0.0116(10) -0.0022(9)
C4 0.0408(10) 0.0323(9) 0.0343(9) 0.0000(8) 0.0034(8) -0.0004(7)
C5 0.0323(9) 0.0323(9) 0.0465(10) 0.0003(8) 0.0031(8) 0.0047(8)
C71 0.0779(17) 0.0649(15) 0.0436(12) 0.0032(15) -0.0050(12) -0.0076(11)
C22 0.102(2) 0.0665(17) 0.0599(15) -0.0030(18) 0.0010(15) 0.0110(13)

loop_
_atom_type_symbol
_atom_type_description
_atom_type_scat_dispersion_real
_atom_type_scat_dispersion_imag
_atom_type_scat_source
C C 0.0181 0.0091 'International Tables Vol C Tables 4.2.6.8 and 6.1.1.4'
H H 0.0000 0.0000 'International Tables Vol C Tables 4.2.6.8 and 6.1.1.4'
O O 0.0492 0.0322 'International Tables Vol C Tables 4.2.6.8 and 6.1.1.4'

loop_
_geom_angle_atom_site_label_1
_geom_angle_atom_site_label_2
_geom_angle_atom_site_label_3
_geom_angle
C2 O3 C3A 108.04(16)
O3 C3A C4 111.11(16)
O3 C3A C7A 101.91(15)
C4 C3A C7A 112.71(16)
O3 C3A H3A 110.3
C4 C3A H3A 110.3
C7A C3A H3A 110.3
C2 O1 C7A 108.78(15)
O1 C7A C7 111.85(17)
O1 C7A C3A 102.24(16)
C7 C7A C3A 114.80(16)
O1 C7A H7A 109.2
C7 C7A H7A 109.2
C3A C7A H7A 109.2
C4 O41 H41 105.6(19)
C5 O51 H51 107.4(19)
C6 C7 C71 123.5(2)
C6 C7 C7A 121.16(18)
C71 C7 C7A 115.4(2)
C7 C6 C5 124.75(18)
C7 C6 H6 117.6
C5 C6 H6 117.6
C2 C23 H23A 109.5
C2 C23 H23B 109.5
H23A C23 H23B 109.5
C2 C23 H23C 109.5
H23A C23 H23C 109.5
H23B C23 H23C 109.5
O1 C2 O3 105.92(16)
O1 C2 C23 108.0(2)
O3 C2 C23 110.34(19)
O1 C2 C22 111.0(2)
O3 C2 C22 107.4(2)
C23 C2 C22 113.9(2)
O41 C4 C3A 110.06(15)
O41 C4 C5 112.08(17)
C3A C4 C5 110.92(15)
O41 C4 H4 107.9
C3A C4 H4 107.9
C5 C4 H4 107.9
O51 C5 C6 112.15(17)
O51 C5 C4 111.30(16)
C6 C5 C4 110.18(16)
O51 C5 H5 107.7
C6 C5 H5 107.7
C4 C5 H5 107.7
C7 C71 H71A 109.5
C7 C71 H71B 109.5
H71A C71 H71B 109.5
C7 C71 H71C 109.5
H71A C71 H71C 109.5
H71B C71 H71C 109.5
C2 C22 H22A 109.5
C2 C22 H22B 109.5
H22A C22 H22B 109.5
C2 C22 H22C 109.5
H22A C22 H22C 109.5
H22B C22 H22C 109.5

loop_
_geom_bond_atom_site_label_1
_geom_bond_atom_site_label_2
_geom_bond_distance
O3 C2 1.433(2)
O3 C3A 1.435(2)
C3A C4 1.503(3)
C3A C7A 1.515(3)
C3A H3A 0.9800
O1 C2 1.427(3)
O1 C7A 1.432(3)
C7A C7 1.504(3)
C7A H7A 0.9800
O41 C4 1.421(2)
O41 H41 0.82(3)
O51 C5 1.424(2)
O51 H51 0.80(3)
C7 C6 1.323(3)
C7 C71 1.498(3)
C6 C5 1.499(3)
C6 H6 0.9300
C23 C2 1.503(3)
C23 H23A 0.9600
C23 H23B 0.9600
C23 H23C 0.9600
C2 C22 1.505(4)
C4 C5 1.516(3)
C4 H4 0.9800
C5 H5 0.9800
C71 H71A 0.9600
C71 H71B 0.9600
C71 H71C 0.9600
C22 H22A 0.9600
C22 H22B 0.9600
C22 H22C 0.9600

loop_
_geom_hbond_atom_site_label_D
_geom_hbond_atom_site_label_H
_geom_hbond_atom_site_label_A
_geom_hbond_site_symmetry_A
_geom_hbond_distance_DH
_geom_hbond_distance_HA
_geom_hbond_distance_DA
_geom_hbond_angle_DHA
O41 H41 O3 3_556 0.82(3) 2.04(3) 2.849(2) 171(3)
O51 H51 O41 3_556 0.80(3) 2.04(3) 2.826(2) 167(2)
C7A H7A O51 1_655 0.98 2.44 3.299(3) 146.2

loop_
_geom_torsion_atom_site_label_1
_geom_torsion_atom_site_label_2
_geom_torsion_atom_site_label_3
_geom_torsion_atom_site_label_4
_geom_torsion
C2 O3 C3A C4 -151.43(16)
C2 O3 C3A C7A -31.14(19)
C2 O1 C7A C7 95.1(2)
C2 O1 C7A C3A -28.2(2)
O3 C3A C7A O1 35.64(18)
C4 C3A C7A O1 154.80(17)
O3 C3A C7A C7 -85.7(2)
C4 C3A C7A C7 33.5(2)
O1 C7A C7 C6 -120.5(2)
C3A C7A C7 C6 -4.6(3)
O1 C7A C7 C71 59.4(2)
C3A C7A C7 C71 175.29(19)
C71 C7 C6 C5 179.8(2)
C7A C7 C6 C5 -0.3(3)
C7A O1 C2 O3 9.6(2)
C7A O1 C2 C23 127.8(2)
C7A O1 C2 C22 -106.6(2)
C3A O3 C2 O1 14.5(2)
C3A O3 C2 C23 -102.1(2)
C3A O3 C2 C22 133.2(2)
O3 C3A C4 O41 -68.3(2)
C7A C3A C4 O41 178.01(16)
O3 C3A C4 C5 56.3(2)
C7A C3A C4 C5 -57.4(2)
C7 C6 C5 O51 -147.6(2)
C7 C6 C5 C4 -23.0(3)
O41 C4 C5 O51 -60.8(2)
C3A C4 C5 O51 175.69(16)
O41 C4 C5 C6 174.10(15)
C3A C4 C5 C6 50.6(2)
